data_7111283
loop_
_publ_author_name
'Rajendiran, T. M.'
'Kirk, Martin L.'
'Setyawati, Ika A.'
'Caudle, M. Tyler'
'Kampf, Jeff W.'
'Pecoraro, Vincent L.'

_publ_section_title
;
 Isolation of the first ferromagnetically coupled Mn(iii/iv)
 complexElectronic supplementary information (ESI) available: Figures
 S1--S4. See http://www.rsc.org/suppdata/cc/b2/b212684m/
;
_journal_issue 7
_journal_name_full 'Chemical Communications'
_journal_page_first 824
_journal_paper_doi 10.1039/b212684m
_journal_year 2003
_chemical_formula_sum 'C79 H109 Mn2 N10 O8'
_chemical_formula_weight 1436.64
_chemical_name_common (Mn2III/IV(dtsalpn)2DCBI)
_chemical_name_systematic
;
?
;
_space_group_IT_number 14
_symmetry_cell_setting monoclinic
_symmetry_space_group_name_Hall '-P 2yn'
_symmetry_space_group_name_H-M 'P 1 21/n 1'
_atom_sites_solution_hydrogens geom
_atom_sites_solution_primary direct
_atom_sites_solution_secondary difmap
_audit_creation_method SHELXL-97
_cell_angle_alpha 90.00
_cell_angle_beta 101.814(2)
_cell_angle_gamma 90.00
_cell_formula_units_Z 4
_cell_length_a 16.6699(8)
_cell_length_b 21.6736(11)
_cell_length_c 24.3289(14)
_cell_measurement_reflns_used 6437
_cell_measurement_temperature 158(2)
_cell_measurement_theta_max 26.36
_cell_measurement_theta_min 2.26
_cell_volume 8603.8(8)
_computing_cell_refinement 'Bruker SMART'
_computing_data_collection 'Bruker SMART'
_computing_data_reduction 'Bruker SHELXTL'
_computing_molecular_graphics 'Bruker SHELXTL'
_computing_publication_material 'Bruker SHELXTL'
_computing_structure_refinement 'Bruker SHELXTL'
_computing_structure_solution 'Bruker SHELXTL'
_diffrn_ambient_temperature 158(2)
_diffrn_measured_fraction_theta_full 0.998
_diffrn_measured_fraction_theta_max 0.998
_diffrn_measurement_device_type 'CCD area detector'
_diffrn_measurement_method 'phi and omega scans'
_diffrn_radiation_monochromator graphite
_diffrn_radiation_source 'fine-focus sealed tube'
_diffrn_radiation_type MoK\a
_diffrn_radiation_wavelength 0.71073
_diffrn_reflns_av_R_equivalents 0.0502
_diffrn_reflns_av_sigmaI/netI 0.0588
_diffrn_reflns_limit_h_max 20
_diffrn_reflns_limit_h_min -20
_diffrn_reflns_limit_k_max 27
_diffrn_reflns_limit_k_min 0
_diffrn_reflns_limit_l_max 30
_diffrn_reflns_limit_l_min 0
_diffrn_reflns_number 55447
_diffrn_reflns_theta_full 26.41
_diffrn_reflns_theta_max 26.41
_diffrn_reflns_theta_min 1.27
_exptl_absorpt_coefficient_mu 0.347
_exptl_absorpt_correction_T_max 0.9338
_exptl_absorpt_correction_T_min 0.8735
_exptl_absorpt_correction_type multi-scan
_exptl_absorpt_process_details 'Blessing, Acta Cryst. (1995) A51 33-38.'
_exptl_crystal_colour green
_exptl_crystal_density_diffrn 1.109
_exptl_crystal_density_method 'not measured'
_exptl_crystal_description plate
_exptl_crystal_F_000 3068
_exptl_crystal_size_max 0.20
_exptl_crystal_size_mid 0.30
_exptl_crystal_size_min 0.40
_refine_diff_density_max 0.638
_refine_diff_density_min -0.491
_refine_diff_density_rms 0.080
_refine_ls_extinction_coef 0.00057(17)
_refine_ls_extinction_expression Fc^*^=kFc[1+0.001xFc^2^\l^3^/sin(2\q)]^-1/4^
_refine_ls_extinction_method SHELXL
_refine_ls_goodness_of_fit_ref 1.097
_refine_ls_hydrogen_treatment mixed
_refine_ls_matrix_type full
_refine_ls_number_parameters 924
_refine_ls_number_reflns 17626
_refine_ls_number_restraints 0
_refine_ls_restrained_S_all 1.097
_refine_ls_R_factor_all 0.1226
_refine_ls_R_factor_gt 0.0692
_refine_ls_shift/su_max 0.002
_refine_ls_shift/su_mean 0.000
_refine_ls_structure_factor_coef Fsqd
_refine_ls_weighting_details 'calc w=1/[\s^2^(Fo^2^)+(0.1276P)^2^+0.0000P] where P=(Fo^2^+2Fc^2^)/3'
_refine_ls_weighting_scheme calc
_refine_ls_wR_factor_gt 0.2029
_refine_ls_wR_factor_ref 0.2277
_reflns_number_gt 10096
_reflns_number_total 17626
_reflns_threshold_expression >2sigma(I)
_cod_data_source_file b212684msup1.cif
_cod_data_source_block mn43
_cod_depositor_comments
;
The following automatic conversions were performed:

'_symmetry_cell_setting' value 'Monoclinic' changed to 'monoclinic'
according to /home/saulius/struct/CIF-dictionaries/cif_core.dic
dictionary named 'cif_core.dic' version 2.4.2 from 2011-04-26.

Automatic conversion script
Id: cif_fix_values 1891 2012-01-12 08:04:46Z andrius 
;
_cod_original_sg_symbol_H-M P2(1)/n
_cod_database_code 7111283

loop_
_symmetry_equiv_pos_as_xyz
'x, y, z'
'-x+1/2, y+1/2, -z+1/2'
'-x, -y, -z'
'x-1/2, -y-1/2, z-1/2'

loop_
_atom_site_label
_atom_site_type_symbol
_atom_site_fract_x
_atom_site_fract_y
_atom_site_fract_z
_atom_site_U_iso_or_equiv
_atom_site_adp_type
_atom_site_occupancy
_atom_site_symmetry_multiplicity
_atom_site_calc_flag
_atom_site_refinement_flags
_atom_site_disorder_assembly
_atom_site_disorder_group
Mn1 Mn 0.02727(3) 0.38891(2) 0.42436(2) 0.03275(16) Uani 1 1 d . . .
Mn2 Mn 0.09065(3) 0.10403(2) 0.45122(2) 0.04233(17) Uani 1 1 d . . .
O1 O 0.12423(13) 0.40236(9) 0.47646(9) 0.0326(5) Uani 1 1 d . . .
O2 O 0.08545(13) 0.38744(9) 0.36493(9) 0.0353(5) Uani 1 1 d . . .
O3 O -0.03397(15) 0.37991(11) 0.48629(10) 0.0444(6) Uani 1 1 d . . .
O4 O -0.07261(18) 0.31611(13) 0.54815(12) 0.0609(8) Uani 1 1 d . . .
O5 O -0.0289(2) 0.17760(13) 0.56891(12) 0.0667(8) Uani 1 1 d . . .
O6 O -0.00959(14) 0.09583(10) 0.40049(10) 0.0403(6) Uani 1 1 d . . .
O7 O 0.15127(16) 0.11270(10) 0.39052(11) 0.0487(6) Uani 1 1 d . . .
O8 O 0.03284(16) 0.11316(11) 0.51904(11) 0.0484(6) Uani 1 1 d . . .
N1 N 0.00460(17) 0.47960(14) 0.42220(11) 0.0392(7) Uani 1 1 d . . .
N2 N -0.07723(16) 0.37912(13) 0.36902(12) 0.0387(7) Uani 1 1 d . . .
N3 N 0.03979(16) 0.29717(12) 0.43886(11) 0.0327(6) Uani 1 1 d . . .
N4 N 0.07126(17) 0.19880(12) 0.45343(11) 0.0353(6) Uani 1 1 d . . .
N5 N 0.0948(2) 0.01183(16) 0.45966(15) 0.0563(9) Uani 1 1 d . . .
N6 N 0.1983(2) 0.10616(15) 0.50535(13) 0.0556(9) Uani 1 1 d . . .
C1 C 0.17671(19) 0.44752(15) 0.47253(12) 0.0323(7) Uani 1 1 d . . .
C2 C 0.2601(2) 0.43953(16) 0.49841(15) 0.0390(8) Uani 1 1 d . . .
C3 C 0.3121(2) 0.48715(17) 0.49270(16) 0.0471(9) Uani 1 1 d . . .
H3A H 0.3688 0.4814 0.5079 0.057 Uiso 1 1 calc R . .
C4 C 0.2880(2) 0.54394(17) 0.46607(16) 0.0460(9) Uani 1 1 d . . .
C5 C 0.2062(2) 0.55152(16) 0.44415(14) 0.0396(8) Uani 1 1 d . . .
H5A H 0.1871 0.5898 0.4273 0.048 Uiso 1 1 calc R . .
C6 C 0.1500(2) 0.50344(15) 0.44614(13) 0.0350(7) Uani 1 1 d . . .
C7 C 0.0640(2) 0.51826(16) 0.42814(13) 0.0386(8) Uani 1 1 d . . .
H7A H 0.0504 0.5603 0.4200 0.046 Uiso 1 1 calc R . .
C8 C -0.0789(2) 0.5050(2) 0.4183(2) 0.0672(13) Uani 1 1 d . . .
H8A H -0.0930 0.5019 0.4558 0.081 Uiso 1 1 calc R . .
H8B H -0.0777 0.5494 0.4089 0.081 Uiso 1 1 calc R . .
C9 C -0.1448(3) 0.4755(2) 0.3771(2) 0.0789(15) Uani 1 1 d . . .
H9A H -0.1361 0.4850 0.3390 0.095 Uiso 1 1 calc R . .
H9B H -0.1977 0.4942 0.3807 0.095 Uiso 1 1 calc R . .
C10 C -0.1517(2) 0.4051(2) 0.38258(18) 0.0576(11) Uani 1 1 d . . .
H10A H -0.1560 0.3938 0.4213 0.069 Uiso 1 1 calc R . .
H10B H -0.2008 0.3895 0.3562 0.069 Uiso 1 1 calc R . .
C11 C -0.0822(2) 0.35876(16) 0.31819(15) 0.0419(8) Uani 1 1 d . . .
H11A H -0.1359 0.3507 0.2973 0.050 Uiso 1 1 calc R . .
C12 C -0.0164(2) 0.34706(15) 0.29019(14) 0.0365(8) Uani 1 1 d . . .
C13 C -0.0386(2) 0.32621(15) 0.23430(14) 0.0401(8) Uani 1 1 d . . .
H13A H -0.0935 0.3137 0.2199 0.048 Uiso 1 1 calc R . .
C14 C 0.0166(2) 0.32365(15) 0.20065(15) 0.0421(9) Uani 1 1 d . . .
C15 C 0.0976(2) 0.34219(15) 0.22377(15) 0.0433(8) Uani 1 1 d . . .
H15A H 0.1369 0.3400 0.2005 0.052 Uiso 1 1 calc R . .
C16 C 0.1237(2) 0.36328(15) 0.27814(15) 0.0403(8) Uani 1 1 d . . .
C17 C 0.0652(2) 0.36526(14) 0.31301(14) 0.0351(8) Uani 1 1 d . . .
C18 C 0.07797(19) 0.24831(14) 0.42281(13) 0.0321(7) Uani 1 1 d . . .
H18A H 0.1067 0.2490 0.3929 0.038 Uiso 1 1 calc R . .
C19 C 0.0259(2) 0.21650(15) 0.49217(14) 0.0380(8) Uani 1 1 d . . .
C20 C 0.0066(2) 0.27770(15) 0.48381(13) 0.0364(8) Uani 1 1 d . . .
C21 C -0.0368(2) 0.32533(17) 0.50961(16) 0.0444(9) Uani 1 1 d . . .
C22 C 0.0079(2) 0.16689(17) 0.53089(16) 0.0476(9) Uani 1 1 d . . .
C23 C -0.0226(2) 0.05525(17) 0.35880(15) 0.0444(9) Uani 1 1 d . . .
C24 C -0.0807(2) 0.06907(19) 0.30897(17) 0.0589(11) Uani 1 1 d . . .
C25 C -0.0852(3) 0.0298(2) 0.2644(2) 0.109(2) Uani 1 1 d . . .
H25A H -0.1198 0.0421 0.2301 0.131 Uiso 1 1 calc R . .
C26 C -0.0464(8) -0.0238(6) 0.2638(6) 0.142(7) Uani 1 1 d . . .
C27 C 0.0051(2) -0.0424(2) 0.3199(2) 0.0883(18) Uani 1 1 d . . .
H27A H 0.0296 -0.0821 0.3242 0.106 Uiso 1 1 calc R . .
C28 C 0.0172(2) -0.00232(16) 0.36513(17) 0.0469(9) Uani 1 1 d . . .
C29 C 0.0663(3) -0.0218(3) 0.4174(3) 0.0566(17) Uani 1 1 d . . .
H29A H 0.0790 -0.0646 0.4210 0.068 Uiso 1 1 calc R . .
C30 C 0.1199(4) -0.0194(3) 0.5145(3) 0.113(2) Uani 1 1 d . . .
H30A H 0.1377 -0.0619 0.5080 0.136 Uiso 1 1 calc R . .
H30B H 0.0717 -0.0225 0.5323 0.136 Uiso 1 1 calc R . .
C31 C 0.1877(5) 0.0125(4) 0.5543(3) 0.145(3) Uani 1 1 d . . .
H31A H 0.1836 -0.0025 0.5921 0.174 Uiso 1 1 calc R . .
H31B H 0.2389 -0.0053 0.5465 0.174 Uiso 1 1 calc R . .
C32 C 0.2025(3) 0.0765(3) 0.5607(2) 0.0905(18) Uani 1 1 d . . .
H32A H 0.2574 0.0834 0.5846 0.109 Uiso 1 1 calc R . .
H32B H 0.1613 0.0953 0.5796 0.109 Uiso 1 1 calc R . .
C33 C 0.2646(3) 0.12657(19) 0.49442(16) 0.0555(11) Uani 1 1 d . . .
H33A H 0.3097 0.1289 0.5254 0.067 Uiso 1 1 calc R . .
C34 C 0.2807(2) 0.14680(16) 0.44120(15) 0.0462(9) Uani 1 1 d . . .
C35 C 0.3600(3) 0.16950(17) 0.44078(17) 0.0537(10) Uani 1 1 d . . .
H35A H 0.3966 0.1768 0.4756 0.064 Uiso 1 1 calc R . .
C36 C 0.3858(3) 0.18133(18) 0.39213(17) 0.0569(11) Uani 1 1 d . . .
C37 C 0.3277(3) 0.17067(18) 0.34201(17) 0.0605(11) Uani 1 1 d . . .
H37A H 0.3442 0.1790 0.3076 0.073 Uiso 1 1 calc R . .
C38 C 0.2493(3) 0.14923(17) 0.33888(16) 0.0530(10) Uani 1 1 d . . .
C39 C 0.2241(2) 0.13610(15) 0.39042(15) 0.0465(9) Uani 1 1 d . . .
C40 C 0.2897(2) 0.38097(16) 0.53332(16) 0.0431(9) Uani 1 1 d . . .
C41 C 0.2751(2) 0.32294(18) 0.49728(17) 0.0570(11) Uani 1 1 d . . .
H41A H 0.2876 0.2865 0.5213 0.086 Uiso 1 1 calc R . .
H41B H 0.3106 0.3236 0.4698 0.086 Uiso 1 1 calc R . .
H41C H 0.2176 0.3215 0.4776 0.086 Uiso 1 1 calc R . .
C42 C 0.2457(3) 0.37565(19) 0.58183(16) 0.0578(11) Uani 1 1 d . . .
H42A H 0.2569 0.4124 0.6056 0.087 Uiso 1 1 calc R . .
H42B H 0.2651 0.3389 0.6041 0.087 Uiso 1 1 calc R . .
H42C H 0.1866 0.3722 0.5672 0.087 Uiso 1 1 calc R . .
C43 C 0.3820(3) 0.3849(2) 0.5587(2) 0.0827(17) Uani 1 1 d . . .
H43A H 0.3932 0.4223 0.5816 0.124 Uiso 1 1 calc R . .
H43B H 0.4127 0.3863 0.5284 0.124 Uiso 1 1 calc R . .
H43C H 0.3988 0.3486 0.5823 0.124 Uiso 1 1 calc R . .
C44 C 0.3516(3) 0.59281(19) 0.46093(19) 0.0582(11) Uani 1 1 d . . .
C45 C 0.4110(3) 0.6026(2) 0.5166(2) 0.0948(19) Uani 1 1 d . . .
H45A H 0.3806 0.6155 0.5451 0.142 Uiso 1 1 calc R . .
H45B H 0.4507 0.6347 0.5122 0.142 Uiso 1 1 calc R . .
H45C H 0.4401 0.5640 0.5283 0.142 Uiso 1 1 calc R . .
C46 C 0.3996(3) 0.5722(2) 0.4168(2) 0.0736(14) Uani 1 1 d . . .
H46A H 0.4274 0.5331 0.4285 0.110 Uiso 1 1 calc R . .
H46B H 0.4403 0.6036 0.4130 0.110 Uiso 1 1 calc R . .
H46C H 0.3617 0.5665 0.3806 0.110 Uiso 1 1 calc R . .
C47 C 0.3100(3) 0.6548(2) 0.4411(2) 0.0818(15) Uani 1 1 d . . .
H47A H 0.2735 0.6668 0.4661 0.123 Uiso 1 1 calc R . .
H47B H 0.2782 0.6503 0.4027 0.123 Uiso 1 1 calc R . .
H47C H 0.3520 0.6866 0.4419 0.123 Uiso 1 1 calc R . .
C48 C -0.0066(2) 0.30516(18) 0.13838(15) 0.0514(10) Uani 1 1 d . . .
C49 C 0.0419(3) 0.2487(2) 0.12772(19) 0.0758(14) Uani 1 1 d . . .
H49A H 0.1006 0.2574 0.1390 0.114 Uiso 1 1 calc R . .
H49B H 0.0285 0.2384 0.0877 0.114 Uiso 1 1 calc R . .
H49C H 0.0278 0.2139 0.1496 0.114 Uiso 1 1 calc R . .
C50 C -0.0982(3) 0.2885(2) 0.12123(17) 0.0629(12) Uani 1 1 d . . .
H50A H -0.1314 0.3246 0.1260 0.094 Uiso 1 1 calc R . .
H50B H -0.1107 0.2548 0.1450 0.094 Uiso 1 1 calc R . .
H50C H -0.1107 0.2754 0.0818 0.094 Uiso 1 1 calc R . .
C51 C 0.0098(3) 0.3599(2) 0.10282(18) 0.0774(14) Uani 1 1 d . . .
H51A H 0.0678 0.3714 0.1132 0.116 Uiso 1 1 calc R . .
H51B H -0.0241 0.3950 0.1094 0.116 Uiso 1 1 calc R . .
H51C H -0.0037 0.3486 0.0630 0.116 Uiso 1 1 calc R . .
C52 C 0.2112(2) 0.3857(2) 0.29913(18) 0.0593(11) Uani 1 1 d . . .
C53 C 0.2107(3) 0.4550(2) 0.31293(19) 0.0753(15) Uani 1 1 d . . .
H53A H 0.1854 0.4780 0.2791 0.113 Uiso 1 1 calc R . .
H53B H 0.2670 0.4693 0.3262 0.113 Uiso 1 1 calc R . .
H53C H 0.1792 0.4618 0.3423 0.113 Uiso 1 1 calc R . .
C54 C 0.2646(3) 0.3779(3) 0.2552(2) 0.0939(19) Uani 1 1 d . . .
H54A H 0.2401 0.4007 0.2211 0.141 Uiso 1 1 calc R . .
H54B H 0.2681 0.3340 0.2461 0.141 Uiso 1 1 calc R . .
H54C H 0.3196 0.3939 0.2702 0.141 Uiso 1 1 calc R . .
C55 C 0.2511(3) 0.3507(3) 0.3524(2) 0.0875(17) Uani 1 1 d . . .
H55A H 0.2532 0.3066 0.3439 0.131 Uiso 1 1 calc R . .
H55B H 0.2188 0.3569 0.3813 0.131 Uiso 1 1 calc R . .
H55C H 0.3069 0.3662 0.3659 0.131 Uiso 1 1 calc R . .
C56 C -0.1363(2) 0.12583(18) 0.30375(17) 0.0521(10) Uani 1 1 d . . .
C57 C -0.1912(3) 0.1198(2) 0.3450(2) 0.0756(14) Uani 1 1 d . . .
H57A H -0.2172 0.0790 0.3411 0.113 Uiso 1 1 calc R . .
H57B H -0.2336 0.1518 0.3376 0.113 Uiso 1 1 calc R . .
H57C H -0.1589 0.1246 0.3832 0.113 Uiso 1 1 calc R . .
C58 C -0.0883(3) 0.1870(2) 0.3153(2) 0.0832(16) Uani 1 1 d . . .
H58A H -0.1268 0.2217 0.3105 0.125 Uiso 1 1 calc R . .
H58B H -0.0514 0.1913 0.2889 0.125 Uiso 1 1 calc R . .
H58C H -0.0561 0.1869 0.3539 0.125 Uiso 1 1 calc R . .
C59 C -0.1924(3) 0.1311(3) 0.2454(2) 0.105(2) Uani 1 1 d . . .
H59A H -0.2313 0.0966 0.2397 0.157 Uiso 1 1 calc R . .
H59B H -0.1592 0.1299 0.2165 0.157 Uiso 1 1 calc R . .
H59C H -0.2226 0.1701 0.2427 0.157 Uiso 1 1 calc R . .
C60 C -0.0493(4) -0.0672(3) 0.2142(3) 0.130(3) Uani 1 1 d . . .
C61 C -0.0233(6) -0.1354(3) 0.2338(4) 0.236(6) Uani 1 1 d . . .
H61A H -0.0319 -0.1627 0.2010 0.354 Uiso 1 1 calc R . .
H61B H -0.0567 -0.1497 0.2601 0.354 Uiso 1 1 calc R . .
H61C H 0.0347 -0.1360 0.2523 0.354 Uiso 1 1 calc R . .
C62 C -0.1329(3) -0.0673(4) 0.1798(3) 0.135(3) Uani 1 1 d . . .
H62A H -0.1567 -0.0259 0.1798 0.203 Uiso 1 1 calc R . .
H62B H -0.1668 -0.0969 0.1953 0.203 Uiso 1 1 calc R . .
H62C H -0.1310 -0.0791 0.1412 0.203 Uiso 1 1 calc R . .
C63 C 0.0040(6) -0.0386(5) 0.1752(4) 0.118(4) Uani 1 1 d . . .
H63A H -0.0202 0.0006 0.1601 0.176 Uiso 1 1 calc R . .
H63B H 0.0060 -0.0671 0.1442 0.176 Uiso 1 1 calc R . .
H63C H 0.0596 -0.0314 0.1968 0.176 Uiso 1 1 calc R . .
C64 C 0.4708(3) 0.2047(2) 0.39130(19) 0.0678(12) Uani 1 1 d . . .
C65 C 0.5261(8) 0.1531(7) 0.4157(8) 0.096(6) Uani 0.400(9) 1 d P B 1
H65A H 0.5138 0.1165 0.3918 0.144 Uiso 0.400(9) 1 calc PR B 1
H65B H 0.5176 0.1436 0.4534 0.144 Uiso 0.400(9) 1 calc PR B 1
H65C H 0.5832 0.1653 0.4178 0.144 Uiso 0.400(9) 1 calc PR B 1
C65A C 0.5283(5) 0.2118(5) 0.4522(3) 0.078(3) Uani 0.600(9) 1 d P B 2
H65D H 0.5334 0.1718 0.4714 0.117 Uiso 0.600(9) 1 calc PR B 2
H65E H 0.5042 0.2419 0.4741 0.117 Uiso 0.600(9) 1 calc PR B 2
H65F H 0.5827 0.2260 0.4483 0.117 Uiso 0.600(9) 1 calc PR B 2
C66 C 0.4822(8) 0.2624(6) 0.4229(7) 0.090(5) Uani 0.400(9) 1 d P B 1
H66A H 0.4711 0.2555 0.4605 0.134 Uiso 0.400(9) 1 calc PR B 1
H66B H 0.4443 0.2936 0.4033 0.134 Uiso 0.400(9) 1 calc PR B 1
H66C H 0.5387 0.2767 0.4262 0.134 Uiso 0.400(9) 1 calc PR B 1
C66A C 0.4667(6) 0.2707(5) 0.3674(5) 0.109(5) Uani 0.600(9) 1 d P B 2
H66D H 0.4338 0.2708 0.3291 0.164 Uiso 0.600(9) 1 calc PR B 2
H66E H 0.5222 0.2852 0.3669 0.164 Uiso 0.600(9) 1 calc PR B 2
H66F H 0.4414 0.2981 0.3910 0.164 Uiso 0.600(9) 1 calc PR B 2
C67 C 0.4773(11) 0.2144(9) 0.3265(6) 0.096(6) Uani 0.400(9) 1 d P B 1
H67A H 0.4656 0.1754 0.3062 0.143 Uiso 0.400(9) 1 calc PR B 1
H67B H 0.5327 0.2282 0.3248 0.143 Uiso 0.400(9) 1 calc PR B 1
H67C H 0.4375 0.2456 0.3093 0.143 Uiso 0.400(9) 1 calc PR B 1
C67A C 0.5181(7) 0.1644(9) 0.3582(7) 0.143(7) Uani 0.600(9) 1 d P B 2
H67D H 0.5251 0.1232 0.3750 0.214 Uiso 0.600(9) 1 calc PR B 2
H67E H 0.5720 0.1828 0.3589 0.214 Uiso 0.600(9) 1 calc PR B 2
H67F H 0.4879 0.1613 0.3193 0.214 Uiso 0.600(9) 1 calc PR B 2
C68 C 0.1908(3) 0.1374(2) 0.28245(17) 0.0672(12) Uani 1 1 d . . .
C69 C 0.2259(4) 0.1565(3) 0.2327(2) 0.107(2) Uani 1 1 d . . .
H69A H 0.2362 0.2011 0.2342 0.161 Uiso 1 1 calc R . .
H69B H 0.1869 0.1464 0.1979 0.161 Uiso 1 1 calc R . .
H69C H 0.2775 0.1345 0.2335 0.161 Uiso 1 1 calc R . .
C70 C 0.1101(3) 0.1719(2) 0.27978(18) 0.0796(15) Uani 1 1 d . . .
H70A H 0.0840 0.1574 0.3100 0.119 Uiso 1 1 calc R . .
H70B H 0.0736 0.1641 0.2434 0.119 Uiso 1 1 calc R . .
H70C H 0.1210 0.2162 0.2842 0.119 Uiso 1 1 calc R . .
C71 C 0.1721(3) 0.0667(2) 0.2774(2) 0.0882(17) Uani 1 1 d . . .
H71A H 0.1413 0.0545 0.3059 0.132 Uiso 1 1 calc R . .
H71B H 0.2237 0.0436 0.2831 0.132 Uiso 1 1 calc R . .
H71C H 0.1395 0.0576 0.2400 0.132 Uiso 1 1 calc R . .
N7 N 0.2506(6) 0.8557(6) 0.4007(5) 0.113(4) Uani 0.50 1 d P . .
C72 C 0.1004(13) 0.5154(6) 0.7919(5) 0.107(6) Uani 0.50 1 d P . .
C73 C 0.0238(9) 0.5012(4) 0.7860(6) 0.093(4) Uani 0.50 1 d P . .
H73A H -0.0087 0.5389 0.7858 0.139 Uiso 0.50 1 calc PR . .
H73B H 0.0162 0.4748 0.8173 0.139 Uiso 0.50 1 calc PR . .
H73C H 0.0056 0.4791 0.7505 0.139 Uiso 0.50 1 calc PR . .
N8 N 0.2246(5) 0.2199(4) 0.8911(4) 0.080(2) Uani 0.50 1 d P . .
C74 C 0.2063(7) 0.8180(6) 0.3805(4) 0.070(3) Uani 0.50 1 d P . .
C75 C 0.1524(6) 0.7729(4) 0.3599(3) 0.057(2) Uani 0.50 1 d P . .
H75A H 0.1271 0.7569 0.3900 0.086 Uiso 0.50 1 calc PR . .
H75B H 0.1812 0.7394 0.3450 0.086 Uiso 0.50 1 calc PR . .
H75C H 0.1098 0.7896 0.3297 0.086 Uiso 0.50 1 calc PR . .
N9 N 0.1685(10) 0.5358(6) 0.7961(6) 0.142(6) Uani 0.50 1 d P . .
C76 C 0.2513(4) 0.2489(4) 0.9275(4) 0.0499(19) Uani 0.50 1 d P . .
C77 C 0.2876(5) 0.2889(4) 0.9752(3) 0.0521(19) Uani 0.50 1 d P . .
H77A H 0.3315 0.2665 1.0003 0.078 Uiso 0.50 1 calc PR . .
H77B H 0.2453 0.3007 0.9959 0.078 Uiso 0.50 1 calc PR . .
H77C H 0.3102 0.3261 0.9612 0.078 Uiso 0.50 1 calc PR . .

loop_
_atom_site_aniso_label
_atom_site_aniso_U_11
_atom_site_aniso_U_22
_atom_site_aniso_U_33
_atom_site_aniso_U_23
_atom_site_aniso_U_13
_atom_site_aniso_U_12
Mn1 0.0330(3) 0.0344(3) 0.0292(3) -0.0026(2) 0.0026(2) 0.0015(2)
Mn2 0.0502(3) 0.0347(3) 0.0356(3) 0.0105(2) -0.0063(2) -0.0108(2)
O1 0.0356(12) 0.0332(12) 0.0272(12) 0.0011(9) 0.0024(9) -0.0023(10)
O2 0.0386(12) 0.0314(12) 0.0320(12) -0.0043(9) -0.0019(10) -0.0057(10)
O3 0.0483(14) 0.0386(14) 0.0452(15) -0.0042(11) 0.0066(12) 0.0035(11)
O4 0.081(2) 0.0596(18) 0.0508(17) -0.0019(13) 0.0332(16) 0.0009(15)
O5 0.106(2) 0.0529(17) 0.0542(18) 0.0093(14) 0.0473(18) 0.0016(16)
O6 0.0468(14) 0.0292(12) 0.0387(13) 0.0069(10) -0.0057(11) -0.0093(10)
O7 0.0546(16) 0.0329(13) 0.0485(15) -0.0014(11) -0.0132(12) -0.0023(12)
O8 0.0664(17) 0.0323(14) 0.0481(15) 0.0061(11) 0.0154(13) -0.0072(12)
N1 0.0370(16) 0.0495(18) 0.0292(15) -0.0059(13) 0.0024(12) 0.0057(14)
N2 0.0350(15) 0.0396(16) 0.0388(17) -0.0056(13) 0.0014(13) 0.0009(12)
N3 0.0358(15) 0.0304(14) 0.0318(15) 0.0002(11) 0.0067(12) -0.0049(12)
N4 0.0484(17) 0.0262(14) 0.0284(14) -0.0022(11) 0.0011(12) -0.0051(12)
N5 0.066(2) 0.047(2) 0.050(2) 0.0217(16) -0.0034(17) -0.0073(17)
N6 0.054(2) 0.061(2) 0.0417(18) 0.0226(15) -0.0135(15) -0.0218(16)
C1 0.0377(18) 0.0376(18) 0.0220(15) -0.0040(13) 0.0065(13) 0.0018(15)
C2 0.0385(19) 0.0361(19) 0.040(2) 0.0022(15) 0.0031(15) -0.0022(15)
C3 0.040(2) 0.047(2) 0.051(2) 0.0030(17) 0.0009(17) -0.0040(17)
C4 0.047(2) 0.041(2) 0.048(2) 0.0035(17) 0.0074(18) -0.0064(17)
C5 0.051(2) 0.0351(19) 0.0321(18) -0.0005(14) 0.0069(16) 0.0012(16)
C6 0.0392(19) 0.0352(18) 0.0296(17) -0.0045(14) 0.0050(14) 0.0016(15)
C7 0.046(2) 0.041(2) 0.0264(17) -0.0051(14) 0.0023(15) 0.0109(17)
C8 0.038(2) 0.078(3) 0.083(3) -0.014(3) 0.006(2) 0.016(2)
C9 0.047(3) 0.082(3) 0.098(4) -0.033(3) -0.009(2) 0.022(2)
C10 0.0299(19) 0.081(3) 0.058(3) -0.017(2) 0.0004(18) 0.0043(19)
C11 0.0380(19) 0.041(2) 0.041(2) -0.0025(16) -0.0052(16) 0.0017(16)
C12 0.0422(19) 0.0292(17) 0.0335(18) -0.0011(14) -0.0032(15) 0.0001(14)
C13 0.049(2) 0.0298(17) 0.0361(19) -0.0027(14) -0.0044(16) 0.0000(15)
C14 0.057(2) 0.0239(17) 0.040(2) -0.0035(14) -0.0010(17) 0.0041(15)
C15 0.058(2) 0.0359(19) 0.0360(19) -0.0012(15) 0.0091(17) -0.0003(17)
C16 0.046(2) 0.0329(18) 0.041(2) -0.0026(15) 0.0051(16) -0.0034(15)
C17 0.048(2) 0.0201(15) 0.0344(18) -0.0003(13) 0.0013(15) 0.0023(14)
C18 0.0361(17) 0.0291(17) 0.0313(17) -0.0046(13) 0.0072(14) -0.0057(14)
C19 0.047(2) 0.0340(18) 0.0329(18) -0.0018(14) 0.0073(15) -0.0057(15)
C20 0.044(2) 0.0363(18) 0.0289(17) 0.0001(14) 0.0084(15) -0.0106(15)
C21 0.047(2) 0.044(2) 0.042(2) -0.0009(17) 0.0073(17) -0.0060(17)
C22 0.064(3) 0.038(2) 0.040(2) 0.0056(16) 0.0091(19) -0.0081(18)
C23 0.043(2) 0.042(2) 0.045(2) -0.0024(17) 0.0006(17) -0.0102(16)
C24 0.051(2) 0.059(3) 0.057(3) -0.016(2) -0.012(2) 0.012(2)
C25 0.103(4) 0.096(4) 0.099(4) -0.050(3) -0.050(3) 0.045(3)
C26 0.126(11) 0.081(7) 0.181(12) -0.053(7) -0.055(8) 0.002(7)
C27 0.054(3) 0.070(3) 0.122(5) -0.042(3) -0.025(3) 0.018(2)
C28 0.037(2) 0.038(2) 0.060(2) -0.0033(17) -0.0024(18) -0.0053(16)
C29 0.053(3) 0.033(3) 0.084(4) 0.022(3) 0.015(2) -0.004(2)
C30 0.117(5) 0.105(4) 0.100(4) 0.057(3) -0.022(4) -0.019(4)
C31 0.168(6) 0.133(5) 0.097(5) 0.059(4) -0.064(4) -0.081(5)
C32 0.084(3) 0.113(4) 0.060(3) 0.051(3) -0.020(3) -0.035(3)
C33 0.059(3) 0.057(2) 0.039(2) 0.0135(18) -0.0154(19) -0.013(2)
C34 0.057(2) 0.0333(19) 0.041(2) 0.0084(15) -0.0082(17) -0.0096(17)
C35 0.069(3) 0.038(2) 0.046(2) 0.0028(17) -0.005(2) -0.0135(19)
C36 0.075(3) 0.046(2) 0.046(2) 0.0010(18) 0.004(2) -0.010(2)
C37 0.088(3) 0.047(2) 0.044(2) -0.0035(18) 0.008(2) -0.010(2)
C38 0.075(3) 0.036(2) 0.042(2) -0.0070(16) -0.001(2) -0.0057(19)
C39 0.068(3) 0.0206(17) 0.042(2) -0.0029(14) -0.0104(18) -0.0021(17)
C40 0.0384(19) 0.039(2) 0.046(2) 0.0055(16) -0.0030(16) 0.0015(15)
C41 0.059(2) 0.043(2) 0.061(3) -0.0031(19) -0.006(2) 0.0149(19)
C42 0.073(3) 0.057(3) 0.038(2) 0.0072(18) -0.003(2) 0.017(2)
C43 0.049(3) 0.063(3) 0.120(5) 0.032(3) -0.022(3) 0.002(2)
C44 0.053(2) 0.049(2) 0.069(3) 0.008(2) 0.004(2) -0.0105(19)
C45 0.108(4) 0.088(4) 0.074(4) 0.013(3) -0.015(3) -0.056(3)
C46 0.052(3) 0.084(3) 0.084(4) 0.018(3) 0.012(2) -0.014(2)
C47 0.078(3) 0.051(3) 0.118(4) 0.014(3) 0.024(3) -0.017(2)
C48 0.069(3) 0.046(2) 0.034(2) -0.0074(16) -0.0010(18) 0.0046(19)
C49 0.094(3) 0.076(3) 0.050(3) -0.027(2) -0.001(2) 0.017(3)
C50 0.072(3) 0.066(3) 0.041(2) -0.014(2) -0.010(2) -0.001(2)
C51 0.115(4) 0.074(3) 0.036(2) 0.001(2) 0.000(2) -0.020(3)
C52 0.049(2) 0.075(3) 0.053(3) -0.017(2) 0.008(2) -0.015(2)
C53 0.093(3) 0.082(3) 0.057(3) -0.025(2) 0.029(3) -0.051(3)
C54 0.058(3) 0.148(5) 0.084(4) -0.049(4) 0.033(3) -0.029(3)
C55 0.042(3) 0.131(5) 0.079(4) -0.016(3) -0.012(2) -0.006(3)
C56 0.052(2) 0.048(2) 0.047(2) 0.0030(18) -0.0099(18) 0.0046(18)
C57 0.070(3) 0.067(3) 0.092(4) 0.028(3) 0.022(3) 0.020(2)
C58 0.072(3) 0.061(3) 0.106(4) 0.041(3) -0.006(3) -0.010(2)
C59 0.101(4) 0.127(5) 0.065(3) -0.022(3) -0.033(3) 0.057(4)
C60 0.117(5) 0.094(5) 0.155(7) -0.057(5) -0.030(5) 0.019(4)
C61 0.176(7) 0.163(7) 0.306(11) -0.174(8) -0.098(7) 0.089(6)
C62 0.104(5) 0.165(7) 0.126(6) -0.088(5) -0.001(4) -0.037(4)
C63 0.092(7) 0.151(10) 0.097(7) -0.076(7) -0.011(6) 0.008(6)
C64 0.070(3) 0.077(3) 0.057(3) 0.004(2) 0.015(2) -0.018(3)
C65 0.076(9) 0.078(10) 0.134(16) -0.003(10) 0.024(10) -0.007(8)
C65A 0.062(5) 0.101(8) 0.067(6) 0.005(5) 0.005(4) -0.033(5)
C66 0.075(9) 0.071(9) 0.112(13) -0.008(9) -0.006(8) -0.038(7)
C66A 0.092(7) 0.130(9) 0.096(9) 0.048(7) -0.007(6) -0.060(6)
C67 0.100(12) 0.111(14) 0.075(10) -0.007(9) 0.016(9) -0.047(10)
C67A 0.090(8) 0.223(19) 0.124(13) -0.080(13) 0.042(9) -0.024(10)
C68 0.088(3) 0.070(3) 0.038(2) -0.010(2) 0.000(2) -0.014(3)
C69 0.126(5) 0.154(6) 0.038(3) -0.020(3) 0.005(3) -0.030(4)
C70 0.109(4) 0.077(3) 0.039(2) 0.000(2) -0.018(2) 0.016(3)
C71 0.103(4) 0.078(4) 0.079(4) -0.041(3) 0.007(3) -0.019(3)
N7 0.089(7) 0.163(11) 0.090(8) 0.047(7) 0.027(6) -0.034(7)
C72 0.151(13) 0.071(9) 0.077(8) 0.004(6) -0.031(11) 0.079(11)
C73 0.143(11) 0.027(5) 0.113(10) 0.016(5) 0.037(9) 0.020(6)
N8 0.087(6) 0.052(5) 0.096(7) -0.012(5) 0.005(5) -0.007(4)
C74 0.070(6) 0.100(7) 0.051(5) 0.030(5) 0.039(5) 0.013(5)
C75 0.077(5) 0.061(5) 0.045(4) 0.010(4) 0.036(4) 0.022(4)
N9 0.163(12) 0.108(10) 0.127(10) -0.005(7) -0.033(10) 0.093(10)
C76 0.036(4) 0.038(4) 0.075(6) 0.009(4) 0.009(4) 0.006(3)
C77 0.046(4) 0.053(5) 0.052(5) 0.013(4) -0.002(4) 0.004(4)

loop_
_atom_type_symbol
_atom_type_description
_atom_type_scat_dispersion_real
_atom_type_scat_dispersion_imag
_atom_type_scat_source
C C 0.0033 0.0016 'International Tables Vol C Tables 4.2.6.8 and 6.1.1.4'
H H 0.0000 0.0000 'International Tables Vol C Tables 4.2.6.8 and 6.1.1.4'
N N 0.0061 0.0033 'International Tables Vol C Tables 4.2.6.8 and 6.1.1.4'
O O 0.0106 0.0060 'International Tables Vol C Tables 4.2.6.8 and 6.1.1.4'
Mn Mn 0.3368 0.7283 'International Tables Vol C Tables 4.2.6.8 and 6.1.1.4'

loop_
_geom_angle_atom_site_label_1
_geom_angle_atom_site_label_2
_geom_angle_atom_site_label_3
_geom_angle
O1 Mn1 O2 90.77(9)
O1 Mn1 N2 177.10(11)
O2 Mn1 N2 89.76(11)
O1 Mn1 O3 90.48(10)
O2 Mn1 O3 173.42(9)
N2 Mn1 O3 89.31(11)
O1 Mn1 N1 89.84(10)
O2 Mn1 N1 96.87(10)
N2 Mn1 N1 87.27(11)
O3 Mn1 N1 89.59(11)
O1 Mn1 N3 89.48(10)
O2 Mn1 N3 93.77(10)
N2 Mn1 N3 93.33(11)
O3 Mn1 N3 79.78(10)
N1 Mn1 N3 169.35(11)
O6 Mn2 O7 92.34(10)
O6 Mn2 N6 175.86(12)
O7 Mn2 N6 87.84(13)
O6 Mn2 N5 88.88(12)
O7 Mn2 N5 99.20(12)
N6 Mn2 N5 87.01(13)
O6 Mn2 N4 89.34(10)
O7 Mn2 N4 91.81(10)
N6 Mn2 N4 94.79(12)
N5 Mn2 N4 168.90(13)
O6 Mn2 O8 92.06(11)
O7 Mn2 O8 168.54(10)
N6 Mn2 O8 88.54(13)
N5 Mn2 O8 91.46(12)
N4 Mn2 O8 77.66(10)
C1 O1 Mn1 123.98(19)
C17 O2 Mn1 131.3(2)
C21 O3 Mn1 118.8(2)
C23 O6 Mn2 123.4(2)
C39 O7 Mn2 131.0(2)
C22 O8 Mn2 119.1(2)
C7 N1 C8 117.3(3)
C7 N1 Mn1 120.1(2)
C8 N1 Mn1 122.5(3)
C11 N2 C10 117.0(3)
C11 N2 Mn1 124.0(2)
C10 N2 Mn1 118.3(2)
C18 N3 C20 106.3(3)
C18 N3 Mn1 140.1(2)
C20 N3 Mn1 113.1(2)
C18 N4 C19 106.3(3)
C18 N4 Mn2 138.9(2)
C19 N4 Mn2 113.7(2)
C29 N5 C30 117.2(4)
C29 N5 Mn2 119.3(3)
C30 N5 Mn2 123.0(4)
C33 N6 C32 117.4(3)
C33 N6 Mn2 125.0(3)
C32 N6 Mn2 117.3(3)
O1 C1 C6 121.2(3)
O1 C1 C2 118.6(3)
C6 C1 C2 120.1(3)
C3 C2 C1 116.5(3)
C3 C2 C40 122.4(3)
C1 C2 C40 121.1(3)
C2 C3 C4 125.2(3)
C5 C4 C3 116.8(3)
C5 C4 C44 122.7(3)
C3 C4 C44 120.5(3)
C4 C5 C6 121.0(3)
C1 C6 C5 120.3(3)
C1 C6 C7 122.2(3)
C5 C6 C7 116.8(3)
N1 C7 C6 125.7(3)
C9 C8 N1 116.2(4)
C8 C9 C10 115.5(4)
N2 C10 C9 106.3(3)
N2 C11 C12 127.5(3)
C13 C12 C17 120.7(3)
C13 C12 C11 116.2(3)
C17 C12 C11 122.3(3)
C14 C13 C12 121.3(3)
C13 C14 C15 117.5(3)
C13 C14 C48 122.8(3)
C15 C14 C48 119.6(3)
C16 C15 C14 124.3(3)
C15 C16 C17 117.6(3)
C15 C16 C52 121.2(3)
C17 C16 C52 121.2(3)
O2 C17 C12 120.7(3)
O2 C17 C16 120.5(3)
C12 C17 C16 118.7(3)
N4 C18 N3 112.2(3)
C20 C19 N4 108.3(3)
C20 C19 C22 135.7(3)
N4 C19 C22 116.0(3)
C19 C20 N3 106.9(3)
C19 C20 C21 137.5(3)
N3 C20 C21 115.6(3)
O4 C21 O3 122.8(3)
O4 C21 C20 124.7(3)
O3 C21 C20 112.5(3)
O5 C22 O8 124.8(3)
O5 C22 C19 122.1(3)
O8 C22 C19 113.1(3)
O6 C23 C28 120.3(3)
O6 C23 C24 119.3(3)
C28 C23 C24 120.3(3)
C25 C24 C23 117.6(4)
C25 C24 C56 120.0(4)
C23 C24 C56 122.4(3)
C26 C25 C24 127.1(7)
C25 C26 C27 114.3(7)
C25 C26 C60 127.6(14)
C27 C26 C60 118.1(12)
C28 C27 C26 120.9(6)
C27 C28 C23 118.8(4)
C27 C28 C29 119.1(4)
C23 C28 C29 122.1(4)
N5 C29 C28 127.0(5)
N5 C30 C31 114.2(5)
C32 C31 C30 128.1(6)
C31 C32 N6 110.6(5)
N6 C33 C34 128.6(4)
C39 C34 C35 120.7(4)
C39 C34 C33 121.4(3)
C35 C34 C33 117.3(3)
C36 C35 C34 122.3(4)
C35 C36 C37 115.8(4)
C35 C36 C64 122.6(4)
C37 C36 C64 121.6(4)
C38 C37 C36 125.4(4)
C37 C38 C39 117.8(4)
C37 C38 C68 122.0(4)
C39 C38 C68 120.2(4)
O7 C39 C34 120.9(3)
O7 C39 C38 121.0(3)
C34 C39 C38 118.0(4)
C42 C40 C41 109.8(3)
C42 C40 C43 107.1(4)
C41 C40 C43 107.8(3)
C42 C40 C2 109.8(3)
C41 C40 C2 111.4(3)
C43 C40 C2 110.7(3)
C45 C44 C4 111.2(4)
C45 C44 C46 109.1(4)
C4 C44 C46 109.1(4)
C45 C44 C47 109.0(4)
C4 C44 C47 110.8(3)
C46 C44 C47 107.5(4)
C49 C48 C51 111.5(4)
C49 C48 C14 110.1(3)
C51 C48 C14 108.5(3)
C49 C48 C50 107.3(3)
C51 C48 C50 108.2(4)
C14 C48 C50 111.3(3)
C16 C52 C55 110.3(4)
C16 C52 C54 112.6(3)
C55 C52 C54 108.8(4)
C16 C52 C53 109.6(4)
C55 C52 C53 108.6(4)
C54 C52 C53 106.8(4)
C57 C56 C24 108.5(3)
C57 C56 C59 106.6(4)
C24 C56 C59 112.4(4)
C57 C56 C58 108.6(4)
C24 C56 C58 113.1(3)
C59 C56 C58 107.5(4)
C62 C60 C26 109.0(8)
C62 C60 C63 104.2(6)
C26 C60 C63 107.9(5)
C62 C60 C61 109.8(6)
C26 C60 C61 112.1(8)
C63 C60 C61 113.5(7)
C66 C64 C65 115.4(10)
C66 C64 C36 107.5(7)
C65 C64 C36 104.4(6)
C66 C64 C67A 138.4(8)
C65 C64 C67A 55.4(9)
C36 C64 C67A 114.1(6)
C66 C64 C66A 52.7(7)
C65 C64 C66A 145.2(7)
C36 C64 C66A 110.3(5)
C67A C64 C66A 108.8(9)
C66 C64 C65A 56.0(7)
C65 C64 C65A 60.0(8)
C36 C64 C65A 114.1(4)
C67A C64 C65A 105.6(8)
C66A C64 C65A 103.4(6)
C66 C64 C67 112.0(9)
C65 C64 C67 109.0(11)
C36 C64 C67 107.9(6)
C67A C64 C67 53.9(8)
C66A C64 C67 61.1(8)
C65A C64 C67 138.0(7)
C69 C68 C70 108.4(4)
C69 C68 C38 113.1(4)
C70 C68 C38 110.5(4)
C69 C68 C71 108.1(4)
C70 C68 C71 108.4(4)
C38 C68 C71 108.3(4)
N9 C72 C73 172.1(13)
N7 C74 C75 176.1(10)
N8 C76 C77 178.5(10)

loop_
_geom_bond_atom_site_label_1
_geom_bond_atom_site_label_2
_geom_bond_distance
Mn1 O1 1.861(2)
Mn1 O2 1.899(2)
Mn1 N2 1.983(3)
Mn1 O3 1.995(3)
Mn1 N1 2.000(3)
Mn1 N3 2.023(3)
Mn2 O6 1.871(2)
Mn2 O7 1.962(3)
Mn2 N6 1.997(3)
Mn2 N5 2.009(3)
Mn2 N4 2.082(3)
Mn2 O8 2.084(3)
O1 C1 1.329(4)
O2 C17 1.329(4)
O3 C21 1.317(4)
O4 C21 1.227(4)
O5 C22 1.232(4)
O6 C23 1.326(4)
O7 C39 1.316(4)
O8 C22 1.289(4)
N1 C7 1.283(4)
N1 C8 1.482(4)
N2 C11 1.299(4)
N2 C10 1.461(4)
N3 C18 1.334(4)
N3 C20 1.389(4)
N4 C18 1.324(4)
N4 C19 1.378(4)
N5 C29 1.271(7)
N5 C30 1.478(6)
N6 C33 1.268(5)
N6 C32 1.482(5)
C1 C6 1.401(4)
C1 C2 1.415(4)
C2 C3 1.372(5)
C2 C40 1.550(5)
C3 C4 1.410(5)
C4 C5 1.368(5)
C4 C44 1.522(5)
C5 C6 1.409(5)
C6 C7 1.446(5)
C8 C9 1.473(6)
C9 C10 1.538(6)
C11 C12 1.428(5)
C12 C13 1.409(4)
C12 C17 1.415(5)
C13 C14 1.353(5)
C14 C15 1.411(5)
C14 C48 1.538(5)
C15 C16 1.383(5)
C16 C17 1.418(5)
C16 C52 1.523(5)
C19 C20 1.371(5)
C19 C22 1.500(5)
C20 C21 1.472(5)
C23 C28 1.406(5)
C23 C24 1.420(5)
C24 C25 1.368(6)
C24 C56 1.530(5)
C25 C26 1.331(17)
C26 C27 1.511(18)
C26 C60 1.523(7)
C27 C28 1.383(6)
C28 C29 1.428(7)
C30 C31 1.497(8)
C31 C32 1.412(9)
C33 C34 1.443(5)
C34 C39 1.412(5)
C34 C35 1.412(5)
C35 C36 1.364(5)
C36 C37 1.412(6)
C36 C64 1.508(6)
C37 C38 1.374(6)
C38 C39 1.431(5)
C38 C68 1.534(5)
C40 C42 1.516(5)
C40 C41 1.524(5)
C40 C43 1.539(5)
C44 C45 1.520(6)
C44 C46 1.531(6)
C44 C47 1.542(6)
C48 C49 1.518(5)
C48 C51 1.526(6)
C48 C50 1.541(6)
C52 C55 1.530(7)
C52 C54 1.534(6)
C52 C53 1.540(6)
C56 C57 1.496(6)
C56 C59 1.537(6)
C56 C58 1.544(6)
C60 C62 1.472(6)
C60 C63 1.555(7)
C60 C61 1.586(7)
C64 C66 1.460(14)
C64 C65 1.492(15)
C64 C67A 1.513(12)
C64 C66A 1.541(11)
C64 C65A 1.598(9)
C64 C67 1.616(15)
C68 C69 1.507(7)
C68 C70 1.528(7)
C68 C71 1.564(7)
N7 C74 1.143(14)
C72 N9 1.20(2)
C72 C73 1.29(2)
N8 C76 1.103(10)
C74 C75 1.353(15)
C76 C77 1.476(12)
